data_7229431
loop_
_publ_author_name
'Goswami, Soumyabrata'
'Tripuramallu, Bharat Kumar'
'Goldberg, Israel'

_publ_section_title
;
 New meso-substituted trans-A2B2 porphyrins: Synthesis and structure of
 their metal-mediated supramolecular assemblies&#x2020;
;
_journal_name_full CrystEngComm
_journal_paper_doi 10.1039/C7CE01642E
_journal_year 2017
_chemical_formula_moiety 'C62 H34 Co N6'
_chemical_formula_sum 'C62 H34 Co N6'
_chemical_formula_weight 921.88
_chemical_properties_physical Air-sensitive,Moisture-sensitive
_space_group_crystal_system monoclinic
_space_group_IT_number 14
_space_group_name_Hall '-P 2yn'
_space_group_name_H-M_alt 'P 1 21/n 1'
_symmetry_space_group_name_Hall '-P 2yn'
_symmetry_space_group_name_H-M 'P 1 21/n 1'
_atom_sites_solution_hydrogens geom
_atom_sites_solution_primary direct
_atom_sites_solution_secondary difmap
_audit_creation_method SHELXL-2014/7
_audit_update_record
;
2017-09-11 deposited with the CCDC.
2017-10-30 downloaded from the CCDC.
;
_cell_angle_alpha 90
_cell_angle_beta 103.239(4)
_cell_angle_gamma 90
_cell_formula_units_Z 4
_cell_length_a 16.8011(19)
_cell_length_b 13.6677(15)
_cell_length_c 21.395(2)
_cell_measurement_reflns_used 4579
_cell_measurement_temperature 110(2)
_cell_measurement_theta_max 23.3
_cell_measurement_theta_min 1.94
_cell_volume 4782.4(9)
_computing_cell_refinement 'Saint, Bruker-AXS'
_computing_data_collection 'Apex2, Bruker-AXS'
_computing_data_reduction 'Saint, Bruker-AXS'
_computing_structure_refinement 'SHELXL-2014/7 (Sheldrick, 2015)'
_computing_structure_solution 'SHELXT-2014 (Sheldrick, 2015)'
_diffrn_ambient_temperature 110(2)
_diffrn_detector_area_resol_mean 1.75
_diffrn_measured_fraction_theta_full 0.985
_diffrn_measured_fraction_theta_max 0.985
_diffrn_measurement_device_type 'ApexDuo, Bruker-AXS'
_diffrn_measurement_method '1 deg. \f and \w scans'
_diffrn_radiation_type MoK\a
_diffrn_radiation_wavelength 0.71073
_diffrn_reflns_av_R_equivalents 0.0691
_diffrn_reflns_av_unetI/netI 0.0877
_diffrn_reflns_Laue_measured_fraction_full 0.985
_diffrn_reflns_Laue_measured_fraction_max 0.985
_diffrn_reflns_limit_h_max 18
_diffrn_reflns_limit_h_min -15
_diffrn_reflns_limit_k_max 14
_diffrn_reflns_limit_k_min -15
_diffrn_reflns_limit_l_max 23
_diffrn_reflns_limit_l_min -23
_diffrn_reflns_number 22434
_diffrn_reflns_point_group_measured_fraction_full 0.985
_diffrn_reflns_point_group_measured_fraction_max 0.985
_diffrn_reflns_theta_full 23.336
_diffrn_reflns_theta_max 23.336
_diffrn_reflns_theta_min 1.942
_diffrn_source 'ImuS micro-focus'
_exptl_absorpt_coefficient_mu 0.407
_exptl_absorpt_correction_T_max 0.972
_exptl_absorpt_correction_T_min 0.930
_exptl_absorpt_correction_type multi-scan
_exptl_absorpt_process_details 'Sadabs, Bruker-AXS'
_exptl_crystal_colour red
_exptl_crystal_density_diffrn 1.280
_exptl_crystal_description prism
_exptl_crystal_F_000 1900
_exptl_crystal_size_max 0.180
_exptl_crystal_size_mid 0.120
_exptl_crystal_size_min 0.070
_refine_diff_density_max 0.595
_refine_diff_density_min -0.306
_refine_diff_density_rms 0.080
_refine_ls_extinction_coef 0.0044(5)
_refine_ls_extinction_expression Fc^*^=kFc[1+0.001xFc^2^\l^3^/sin(2\q)]^-1/4^
_refine_ls_extinction_method 'SHELXL-2014/7 (Sheldrick 2014'
_refine_ls_goodness_of_fit_ref 1.030
_refine_ls_hydrogen_treatment constr
_refine_ls_matrix_type full
_refine_ls_number_parameters 623
_refine_ls_number_reflns 6839
_refine_ls_number_restraints 0
_refine_ls_restrained_S_all 1.030
_refine_ls_R_factor_all 0.1010
_refine_ls_R_factor_gt 0.0613
_refine_ls_shift/su_max 0.000
_refine_ls_shift/su_mean 0.000
_refine_ls_structure_factor_coef Fsqd
_refine_ls_weighting_details 'w=1/[\s^2^(Fo^2^)+(0.0831P)^2^+3.4240P] where P=(Fo^2^+2Fc^2^)/3'
_refine_ls_weighting_scheme calc
_refine_ls_wR_factor_gt 0.1469
_refine_ls_wR_factor_ref 0.1652
_reflns_Friedel_coverage 0.000
_reflns_number_gt 4579
_reflns_number_total 6839
_reflns_threshold_expression 'I > 2\s(I)'
_cod_data_source_file c7ce01642e2.cif
_cod_data_source_block gs28_sq
_cod_database_code 7229431
_shelx_shelxl_version_number 2014/7
_shelx_space_group_comment
;
The symmetry employed for this shelxl refinement is uniquely defined
by the following loop, which should always be used as a source of
symmetry information in preference to the above space-group names.
They are only intended as comments.
;
_shelx_estimated_absorpt_t_min 0.930
_shelx_estimated_absorpt_t_max 0.972
_platon_squeeze_void_probe_radius 1.20

loop_
_space_group_symop_operation_xyz
'x, y, z'
'-x+1/2, y+1/2, -z+1/2'
'-x, -y, -z'
'x-1/2, -y-1/2, z-1/2'

loop_
_atom_site_label
_atom_site_type_symbol
_atom_site_fract_x
_atom_site_fract_y
_atom_site_fract_z
_atom_site_U_iso_or_equiv
_atom_site_adp_type
_atom_site_occupancy
_atom_site_site_symmetry_order
_atom_site_calc_flag
_atom_site_refinement_flags_posn
_atom_site_refinement_flags_adp
Co1 Co 0.34259(3) 0.36830(4) 0.41474(3) 0.0199(2) Uani 1 1 d . .
N1 N 0.3964(2) 0.4819(3) 0.37647(18) 0.0350(10) Uani 1 1 d . .
N2 N 0.2340(2) 0.4461(3) 0.39073(18) 0.0334(10) Uani 1 1 d . .
N3 N 0.2928(2) 0.2836(3) 0.47636(18) 0.0351(10) Uani 1 1 d . .
N4 N 0.1840(2) 0.7695(3) 0.16531(19) 0.0366(10) Uani 1 1 d . .
N5 N 0.4562(2) 0.3249(3) 0.46641(18) 0.0349(10) Uani 1 1 d . .
N6 N 0.5106(3) -0.0371(4) 0.6659(2) 0.0574(13) Uani 1 1 d . .
C1 C 0.2420(3) 0.6402(4) 0.2673(2) 0.0339(12) Uani 1 1 d . .
C2 C 0.3577(3) 0.5518(4) 0.3350(2) 0.0362(12) Uani 1 1 d . .
C3 C 0.4789(3) 0.4863(4) 0.3752(2) 0.0374(12) Uani 1 1 d . .
C4 C 0.0137(3) 0.2517(3) 0.4168(2) 0.0342(12) Uani 1 1 d . .
C5 C 0.2161(3) 0.5212(4) 0.3475(2) 0.0331(12) Uani 1 1 d . .
C6 C 0.3320(3) 0.2131(4) 0.5182(2) 0.0346(12) Uani 1 1 d . .
C7 C 0.1602(3) 0.4176(4) 0.4035(2) 0.0387(12) Uani 1 1 d . .
C8 C 0.5300(3) 0.3563(4) 0.4553(2) 0.0366(12) Uani 1 1 d . .
C9 C 0.2736(3) 0.5699(3) 0.3198(2) 0.0335(12) Uani 1 1 d . .
C10 C 0.2108(3) 0.2782(4) 0.4774(2) 0.0408(13) Uani 1 1 d . .
C11 C -0.0650(3) 0.2321(3) 0.4263(2) 0.0356(12) Uani 1 1 d . .
C12 C 0.4746(3) 0.2519(4) 0.5114(2) 0.0360(12) Uani 1 1 d . .
C13 C 0.4164(3) 0.6029(4) 0.3062(2) 0.0424(13) Uani 1 1 d . .
H13 H 0.4051 0.6539 0.2753 0.051 Uiso 1 1 calc R U
C14 C 0.1300(3) 0.5414(4) 0.3329(2) 0.0413(13) Uani 1 1 d . .
H14 H 0.1022 0.5901 0.3043 0.050 Uiso 1 1 calc R U
C15 C 0.4904(3) 0.5632(4) 0.3322(2) 0.0455(14) Uani 1 1 d . .
H15 H 0.5410 0.5827 0.3236 0.055 Uiso 1 1 calc R U
C16 C 0.5622(3) 0.2379(4) 0.5298(2) 0.0428(13) Uani 1 1 d . .
H16 H 0.5909 0.1921 0.5601 0.051 Uiso 1 1 calc R U
C17 C 0.2730(3) 0.1621(4) 0.5459(3) 0.0463(14) Uani 1 1 d . .
H17 H 0.2841 0.1102 0.5762 0.056 Uiso 1 1 calc R U
C18 C 0.7209(3) 0.3818(4) 0.3342(3) 0.0468(14) Uani 1 1 d . .
C19 C 0.6429(3) 0.3742(4) 0.3492(2) 0.0399(13) Uani 1 1 d . .
C20 C 0.6232(3) 0.4343(4) 0.3963(2) 0.0425(13) Uani 1 1 d . .
C21 C 0.5399(3) 0.4270(4) 0.4105(2) 0.0387(13) Uani 1 1 d . .
C22 C 0.1492(3) 0.3396(4) 0.4434(2) 0.0416(13) Uani 1 1 d . .
C23 C 0.4166(3) 0.1966(4) 0.5345(2) 0.0376(12) Uani 1 1 d . .
C24 C 0.0403(3) 0.1943(4) 0.3670(2) 0.0454(14) Uani 1 1 d . .
H24 H 0.0927 0.2053 0.3587 0.055 Uiso 1 1 calc R U
C25 C -0.0096(3) 0.1264(4) 0.3334(2) 0.0465(14) Uani 1 1 d . .
H25 H 0.0084 0.0911 0.3010 0.056 Uiso 1 1 calc R U
C26 C 0.4487(3) 0.1155(4) 0.5800(2) 0.0378(12) Uani 1 1 d . .
C27 C 0.0959(3) 0.4779(4) 0.3675(2) 0.0434(13) Uani 1 1 d . .
H27 H 0.0396 0.4738 0.3680 0.052 Uiso 1 1 calc R U
C28 C -0.1955(3) 0.1406(4) 0.4033(3) 0.0444(14) Uani 1 1 d . .
C29 C 0.0633(3) 0.3221(4) 0.4518(3) 0.0465(14) Uani 1 1 d . .
C30 C 0.1990(3) 0.2021(4) 0.5205(3) 0.0481(14) Uani 1 1 d . .
H30 H 0.1484 0.1833 0.5296 0.058 Uiso 1 1 calc R U
C31 C 0.4340(3) 0.0184(4) 0.5630(3) 0.0488(14) Uani 1 1 d . .
H31 H 0.4022 0.0017 0.5217 0.059 Uiso 1 1 calc R U
C32 C 0.5955(3) 0.3026(4) 0.4953(2) 0.0425(13) Uani 1 1 d . .
H32 H 0.6521 0.3109 0.4973 0.051 Uiso 1 1 calc R U
C33 C -0.0933(3) 0.2879(4) 0.4746(3) 0.0476(14) Uani 1 1 d . .
C34 C 0.7784(3) 0.4491(5) 0.3674(3) 0.0580(17) Uani 1 1 d . .
C35 C 0.4663(3) -0.0551(4) 0.6071(3) 0.0563(16) Uani 1 1 d . .
H35 H 0.4562 -0.1214 0.5943 0.068 Uiso 1 1 calc R U
C36 C 0.4961(3) 0.1339(4) 0.6401(3) 0.0482(14) Uani 1 1 d . .
H36 H 0.5091 0.1995 0.6535 0.058 Uiso 1 1 calc R U
C37 C -0.1160(3) 0.1607(4) 0.3917(3) 0.0463(14) Uani 1 1 d . .
C38 C 0.2070(4) 0.8007(4) 0.2253(3) 0.0654(18) Uani 1 1 d . .
H38 H 0.2028 0.8687 0.2332 0.078 Uiso 1 1 calc R U
C39 C -0.0886(3) 0.1051(4) 0.3444(3) 0.0509(15) Uani 1 1 d . .
C40 C 0.6805(3) 0.4998(5) 0.4280(3) 0.0594(17) Uani 1 1 d . .
H40 H 0.6674 0.5410 0.4599 0.071 Uiso 1 1 calc R U
C41 C -0.2209(3) 0.1967(4) 0.4508(3) 0.0541(16) Uani 1 1 d . .
H41 H -0.2733 0.1845 0.4588 0.065 Uiso 1 1 calc R U
C42 C 0.1870(3) 0.6745(4) 0.1561(3) 0.0545(16) Uani 1 1 d . .
H42 H 0.1693 0.6500 0.1136 0.065 Uiso 1 1 calc R U
C43 C 0.0332(3) 0.3745(4) 0.4967(3) 0.0524(15) Uani 1 1 d . .
H43 H 0.0664 0.4240 0.5208 0.063 Uiso 1 1 calc R U
C44 C 0.2368(4) 0.7401(4) 0.2768(3) 0.0675(18) Uani 1 1 d . .
H44 H 0.2538 0.7668 0.3187 0.081 Uiso 1 1 calc R U
C45 C 0.7409(4) 0.3212(5) 0.2861(3) 0.0559(16) Uani 1 1 d . .
C46 C -0.1730(3) 0.2675(4) 0.4854(3) 0.0575(16) Uani 1 1 d . .
H46 H -0.1925 0.3035 0.5168 0.069 Uiso 1 1 calc R U
C47 C 0.5252(3) 0.0574(5) 0.6813(3) 0.0577(16) Uani 1 1 d . .
H47 H 0.5573 0.0726 0.7228 0.069 Uiso 1 1 calc R U
C48 C 0.2150(4) 0.6087(4) 0.2054(3) 0.0580(16) Uani 1 1 d . .
H48 H 0.2155 0.5407 0.1962 0.070 Uiso 1 1 calc R U
C49 C 0.8592(3) 0.4559(6) 0.3514(3) 0.071(2) Uani 1 1 d . .
H49 H 0.8994 0.5001 0.3739 0.085 Uiso 1 1 calc R U
C50 C 0.8203(4) 0.3306(5) 0.2709(3) 0.0656(19) Uani 1 1 d . .
C51 C -0.0424(3) 0.3575(4) 0.5077(3) 0.0577(16) Uani 1 1 d . .
H51 H -0.0602 0.3952 0.5393 0.069 Uiso 1 1 calc R U
C52 C 0.5878(3) 0.3021(4) 0.3148(3) 0.0550(15) Uani 1 1 d . .
H52 H 0.5355 0.2943 0.3242 0.066 Uiso 1 1 calc R U
C53 C 0.8747(4) 0.3993(6) 0.3053(3) 0.073(2) Uani 1 1 d . .
H53 H 0.9265 0.4059 0.2949 0.088 Uiso 1 1 calc R U
C54 C 0.7574(3) 0.5068(6) 0.4141(3) 0.074(2) Uani 1 1 d . .
H54 H 0.7961 0.5521 0.4372 0.089 Uiso 1 1 calc R U
C55 C 0.6855(4) 0.2538(5) 0.2530(3) 0.0743(19) Uani 1 1 d . .
C56 C 0.6082(4) 0.2455(5) 0.2697(3) 0.081(2) Uani 1 1 d . .
H56 H 0.5701 0.1984 0.2482 0.097 Uiso 1 1 calc R U
C57 C -0.2427(4) 0.0681(5) 0.3682(3) 0.0681(19) Uani 1 1 d . .
H57 H -0.2957 0.0553 0.3749 0.082 Uiso 1 1 calc R U
C58 C -0.1392(4) 0.0324(5) 0.3119(3) 0.079(2) Uani 1 1 d . .
H58 H -0.1213 -0.0055 0.2805 0.094 Uiso 1 1 calc R U
C59 C 0.8370(5) 0.2714(6) 0.2227(4) 0.083(2) Uani 1 1 d . .
H59 H 0.8889 0.2768 0.2124 0.100 Uiso 1 1 calc R U
C60 C -0.2142(4) 0.0142(6) 0.3239(4) 0.095(3) Uani 1 1 d . .
H60 H -0.2472 -0.0366 0.3011 0.114 Uiso 1 1 calc R U
C61 C 0.7831(6) 0.2072(7) 0.1902(5) 0.113(3) Uani 1 1 d . .
H61 H 0.7973 0.1680 0.1577 0.135 Uiso 1 1 calc R U
C62 C 0.7057(6) 0.1974(6) 0.2038(4) 0.109(3) Uani 1 1 d . .
H62 H 0.6670 0.1529 0.1798 0.131 Uiso 1 1 calc R U

loop_
_atom_site_aniso_label
_atom_site_aniso_U_11
_atom_site_aniso_U_22
_atom_site_aniso_U_33
_atom_site_aniso_U_23
_atom_site_aniso_U_13
_atom_site_aniso_U_12
Co1 0.0159(3) 0.0259(4) 0.0191(3) 0.0000(3) 0.0064(2) -0.0038(3)
N1 0.026(2) 0.042(3) 0.036(2) 0.001(2) 0.0074(18) -0.0015(18)
N2 0.025(2) 0.046(3) 0.030(2) 0.004(2) 0.0069(17) -0.0045(18)
N3 0.026(2) 0.044(3) 0.036(2) 0.003(2) 0.0093(17) -0.0030(18)
N4 0.034(2) 0.040(3) 0.035(3) 0.008(2) 0.0079(18) 0.0047(19)
N5 0.031(2) 0.042(2) 0.035(2) 0.003(2) 0.0146(18) -0.0070(18)
N6 0.051(3) 0.062(4) 0.060(3) 0.016(3) 0.014(3) 0.004(3)
C1 0.033(3) 0.036(3) 0.034(3) -0.004(3) 0.012(2) -0.002(2)
C2 0.033(3) 0.038(3) 0.039(3) -0.002(3) 0.012(2) -0.004(2)
C3 0.036(3) 0.040(3) 0.038(3) 0.003(3) 0.012(2) -0.006(2)
C4 0.034(3) 0.034(3) 0.034(3) 0.007(3) 0.005(2) 0.000(2)
C5 0.030(3) 0.038(3) 0.031(3) -0.005(3) 0.009(2) -0.002(2)
C6 0.029(3) 0.039(3) 0.037(3) 0.003(3) 0.010(2) 0.000(2)
C7 0.033(3) 0.045(3) 0.039(3) 0.003(3) 0.010(2) -0.007(2)
C8 0.038(3) 0.046(3) 0.029(3) 0.000(3) 0.015(2) -0.003(2)
C9 0.034(3) 0.033(3) 0.034(3) -0.005(2) 0.009(2) -0.002(2)
C10 0.030(3) 0.053(3) 0.040(3) 0.009(3) 0.009(2) -0.002(2)
C11 0.023(3) 0.037(3) 0.046(3) 0.008(3) 0.006(2) -0.002(2)
C12 0.032(3) 0.042(3) 0.035(3) 0.001(3) 0.011(2) -0.002(2)
C13 0.044(3) 0.043(3) 0.042(3) 0.012(3) 0.013(2) -0.005(2)
C14 0.037(3) 0.046(3) 0.040(3) 0.007(3) 0.008(2) 0.006(2)
C15 0.031(3) 0.058(4) 0.051(3) 0.007(3) 0.017(2) -0.005(3)
C16 0.035(3) 0.055(4) 0.039(3) 0.007(3) 0.009(2) 0.009(2)
C17 0.038(3) 0.050(3) 0.052(3) 0.010(3) 0.012(3) -0.007(3)
C18 0.035(3) 0.063(4) 0.044(3) 0.018(3) 0.010(3) 0.003(3)
C19 0.038(3) 0.050(3) 0.032(3) 0.010(3) 0.011(2) 0.004(3)
C20 0.034(3) 0.057(4) 0.036(3) 0.010(3) 0.007(2) -0.004(3)
C21 0.025(3) 0.053(3) 0.039(3) 0.003(3) 0.010(2) -0.005(2)
C22 0.020(3) 0.060(4) 0.046(3) 0.002(3) 0.011(2) -0.006(2)
C23 0.037(3) 0.045(3) 0.035(3) -0.005(3) 0.016(2) -0.002(2)
C24 0.041(3) 0.053(4) 0.043(3) 0.003(3) 0.010(3) -0.002(3)
C25 0.055(3) 0.050(3) 0.039(3) -0.012(3) 0.019(3) -0.016(3)
C26 0.033(3) 0.046(4) 0.037(3) 0.005(3) 0.014(2) 0.000(2)
C27 0.028(3) 0.060(4) 0.041(3) 0.004(3) 0.006(2) 0.003(3)
C28 0.026(3) 0.050(3) 0.056(4) 0.007(3) 0.006(2) -0.007(3)
C29 0.038(3) 0.053(3) 0.052(3) -0.001(3) 0.016(3) -0.006(3)
C30 0.034(3) 0.058(4) 0.055(4) 0.009(3) 0.015(3) -0.010(3)
C31 0.041(3) 0.053(4) 0.051(4) 0.005(3) 0.009(3) -0.010(3)
C32 0.029(3) 0.058(4) 0.042(3) 0.010(3) 0.011(2) 0.002(3)
C33 0.032(3) 0.047(3) 0.065(4) 0.004(3) 0.011(3) 0.006(3)
C34 0.037(3) 0.094(5) 0.045(4) 0.004(4) 0.013(3) 0.002(3)
C35 0.052(4) 0.051(4) 0.067(4) 0.005(4) 0.015(3) -0.005(3)
C36 0.048(3) 0.047(3) 0.051(4) 0.004(3) 0.014(3) 0.002(3)
C37 0.042(3) 0.050(4) 0.044(3) 0.011(3) 0.004(3) 0.001(3)
C38 0.121(6) 0.040(4) 0.037(4) 0.003(3) 0.023(3) 0.026(3)
C39 0.055(4) 0.058(4) 0.041(3) -0.005(3) 0.013(3) -0.008(3)
C40 0.038(3) 0.087(5) 0.055(4) -0.020(3) 0.015(3) -0.020(3)
C41 0.029(3) 0.058(4) 0.074(4) 0.006(4) 0.009(3) -0.004(3)
C42 0.080(4) 0.036(3) 0.040(3) 0.003(3) -0.002(3) -0.010(3)
C43 0.039(3) 0.064(4) 0.059(4) -0.014(3) 0.020(3) -0.003(3)
C44 0.123(6) 0.046(4) 0.034(3) -0.002(3) 0.017(3) 0.014(4)
C45 0.056(4) 0.061(4) 0.057(4) 0.017(3) 0.025(3) 0.018(3)
C46 0.036(3) 0.059(4) 0.083(4) 0.004(4) 0.027(3) 0.006(3)
C47 0.055(4) 0.060(4) 0.061(4) 0.012(4) 0.018(3) 0.004(3)
C48 0.097(5) 0.030(3) 0.042(3) -0.008(3) 0.004(3) -0.006(3)
C49 0.038(3) 0.120(6) 0.056(4) 0.000(4) 0.011(3) -0.001(3)
C50 0.060(4) 0.086(5) 0.060(4) 0.028(4) 0.033(4) 0.031(4)
C51 0.050(4) 0.057(4) 0.075(4) -0.023(3) 0.032(3) -0.008(3)
C52 0.058(4) 0.055(4) 0.062(4) -0.001(3) 0.033(3) -0.006(3)
C53 0.050(4) 0.115(6) 0.059(4) 0.014(4) 0.019(3) 0.006(4)
C54 0.035(3) 0.126(6) 0.062(4) -0.015(4) 0.009(3) -0.033(4)
C55 0.089(5) 0.063(4) 0.084(5) 0.005(4) 0.047(4) 0.000(4)
C56 0.099(5) 0.071(5) 0.090(5) -0.021(4) 0.058(4) -0.026(4)
C57 0.053(4) 0.086(5) 0.066(4) 0.009(4) 0.015(3) -0.022(4)
C58 0.075(5) 0.103(6) 0.065(4) -0.034(4) 0.031(4) -0.047(4)
C59 0.093(6) 0.091(6) 0.087(5) 0.025(5) 0.066(5) 0.029(5)
C60 0.093(6) 0.114(6) 0.089(6) -0.047(5) 0.045(5) -0.062(5)
C61 0.141(8) 0.093(7) 0.134(8) -0.018(6) 0.095(7) -0.011(6)
C62 0.139(8) 0.094(6) 0.125(7) -0.036(6) 0.096(6) -0.017(5)

loop_
_atom_type_symbol
_atom_type_description
_atom_type_scat_dispersion_real
_atom_type_scat_dispersion_imag
_atom_type_scat_source
C C 0.0033 0.0016 'International Tables Vol C Tables 4.2.6.8 and 6.1.1.4'
H H 0.0000 0.0000 'International Tables Vol C Tables 4.2.6.8 and 6.1.1.4'
N N 0.0061 0.0033 'International Tables Vol C Tables 4.2.6.8 and 6.1.1.4'
Co Co 0.3494 0.9721 'International Tables Vol C Tables 4.2.6.8 and 6.1.1.4'

loop_
_geom_angle_atom_site_label_1
_geom_angle_atom_site_label_2
_geom_angle_atom_site_label_3
_geom_angle
_geom_angle_site_symmetry_3
N1 Co1 N5 89.58(15) .
N1 Co1 N3 162.52(15) .
N5 Co1 N3 87.58(14) .
N1 Co1 N2 87.51(15) .
N5 Co1 N2 159.22(15) .
N3 Co1 N2 89.05(15) .
N1 Co1 N4 100.77(15) 2_545
N5 Co1 N4 104.19(15) 2_545
N3 Co1 N4 96.64(15) 2_545
N2 Co1 N4 96.57(14) 2_545
C2 N1 C3 106.6(4) .
C2 N1 Co1 126.9(3) .
C3 N1 Co1 124.7(3) .
C5 N2 C7 106.0(4) .
C5 N2 Co1 126.7(3) .
C7 N2 Co1 125.7(3) .
C6 N3 C10 106.4(4) .
C6 N3 Co1 127.0(3) .
C10 N3 Co1 126.1(3) .
C42 N4 C38 116.8(5) .
C42 N4 Co1 120.6(4) 2
C38 N4 Co1 122.2(4) 2
C12 N5 C8 106.2(4) .
C12 N5 Co1 128.1(3) .
C8 N5 Co1 125.1(3) .
C35 N6 C47 116.2(5) .
C48 C1 C44 115.7(5) .
C48 C1 C9 120.8(4) .
C44 C1 C9 123.5(4) .
N1 C2 C9 125.6(4) .
N1 C2 C13 110.1(4) .
C9 C2 C13 124.3(5) .
C21 C3 N1 125.4(4) .
C21 C3 C15 125.7(4) .
N1 C3 C15 108.9(4) .
C29 C4 C11 121.7(5) .
C29 C4 C24 121.4(4) .
C11 C4 C24 117.0(4) .
N2 C5 C9 124.9(4) .
N2 C5 C14 110.3(4) .
C9 C5 C14 124.7(5) .
N3 C6 C23 125.6(4) .
N3 C6 C17 109.5(4) .
C23 C6 C17 124.8(5) .
N2 C7 C22 125.5(4) .
N2 C7 C27 109.3(4) .
C22 C7 C27 125.1(4) .
N5 C8 C21 125.7(4) .
N5 C8 C32 109.6(4) .
C21 C8 C32 124.7(4) .
C2 C9 C5 124.8(4) .
C2 C9 C1 117.3(4) .
C5 C9 C1 117.7(4) .
N3 C10 C22 125.4(4) .
N3 C10 C30 109.4(4) .
C22 C10 C30 125.1(4) .
C37 C11 C4 122.6(5) .
C37 C11 C33 119.0(4) .
C4 C11 C33 118.4(4) .
N5 C12 C23 125.0(4) .
N5 C12 C16 109.8(4) .
C23 C12 C16 125.2(5) .
C15 C13 C2 106.3(4) .
C15 C13 H13 126.9 .
C2 C13 H13 126.9 .
C27 C14 C5 106.8(4) .
C27 C14 H14 126.6 .
C5 C14 H14 126.6 .
C13 C15 C3 108.1(4) .
C13 C15 H15 125.9 .
C3 C15 H15 125.9 .
C32 C16 C12 106.7(4) .
C32 C16 H16 126.7 .
C12 C16 H16 126.7 .
C30 C17 C6 107.0(5) .
C30 C17 H17 126.5 .
C6 C17 H17 126.5 .
C34 C18 C45 120.0(5) .
C34 C18 C19 119.7(5) .
C45 C18 C19 120.3(5) .
C20 C19 C18 120.2(5) .
C20 C19 C52 122.8(5) .
C18 C19 C52 117.0(5) .
C40 C20 C19 118.9(5) .
C40 C20 C21 121.6(5) .
C19 C20 C21 119.5(4) .
C3 C21 C8 126.0(4) .
C3 C21 C20 117.2(4) .
C8 C21 C20 116.6(4) .
C10 C22 C7 126.0(4) .
C10 C22 C29 117.0(4) .
C7 C22 C29 116.9(4) .
C6 C23 C12 124.7(5) .
C6 C23 C26 118.5(4) .
C12 C23 C26 116.8(4) .
C25 C24 C4 120.0(5) .
C25 C24 H24 120.0 .
C4 C24 H24 120.0 .
C24 C25 C39 122.8(5) .
C24 C25 H25 118.6 .
C39 C25 H25 118.6 .
C36 C26 C31 116.9(5) .
C36 C26 C23 121.4(5) .
C31 C26 C23 121.7(5) .
C14 C27 C7 107.6(4) .
C14 C27 H27 126.2 .
C7 C27 H27 126.2 .
C57 C28 C41 123.4(5) .
C57 C28 C37 118.9(5) .
C41 C28 C37 117.7(5) .
C4 C29 C43 117.9(5) .
C4 C29 C22 121.4(5) .
C43 C29 C22 120.7(5) .
C17 C30 C10 107.6(4) .
C17 C30 H30 126.2 .
C10 C30 H30 126.2 .
C26 C31 C35 119.6(5) .
C26 C31 H31 120.2 .
C35 C31 H31 120.2 .
C16 C32 C8 107.7(4) .
C16 C32 H32 126.1 .
C8 C32 H32 126.1 .
C51 C33 C46 123.3(5) .
C51 C33 C11 117.9(5) .
C46 C33 C11 118.8(5) .
C54 C34 C18 118.7(5) .
C54 C34 C49 122.1(6) .
C18 C34 C49 119.2(6) .
N6 C35 C31 123.4(6) .
N6 C35 H35 118.3 .
C31 C35 H35 118.3 .
C26 C36 C47 120.2(5) .
C26 C36 H36 119.9 .
C47 C36 H36 119.9 .
C11 C37 C39 119.5(5) .
C11 C37 C28 121.6(5) .
C39 C37 C28 119.0(5) .
N4 C38 C44 123.7(5) .
N4 C38 H38 118.2 .
C44 C38 H38 118.2 .
C58 C39 C37 118.6(5) .
C58 C39 C25 123.2(5) .
C37 C39 C25 118.1(5) .
C20 C40 C54 121.2(6) .
C20 C40 H40 119.4 .
C54 C40 H40 119.4 .
C46 C41 C28 122.6(5) .
C46 C41 H41 118.7 .
C28 C41 H41 118.7 .
N4 C42 C48 123.0(5) .
N4 C42 H42 118.5 .
C48 C42 H42 118.5 .
C51 C43 C29 122.3(5) .
C51 C43 H43 118.8 .
C29 C43 H43 118.8 .
C38 C44 C1 119.9(5) .
C38 C44 H44 120.1 .
C1 C44 H44 120.1 .
C55 C45 C18 121.1(5) .
C55 C45 C50 119.3(6) .
C18 C45 C50 119.6(6) .
C41 C46 C33 120.4(5) .
C41 C46 H46 119.8 .
C33 C46 H46 119.8 .
N6 C47 C36 123.6(6) .
N6 C47 H47 118.2 .
C36 C47 H47 118.2 .
C1 C48 C42 120.9(5) .
C1 C48 H48 119.6 .
C42 C48 H48 119.6 .
C53 C49 C34 118.9(6) .
C53 C49 H49 120.6 .
C34 C49 H49 120.6 .
C59 C50 C53 124.3(7) .
C59 C50 C45 117.9(7) .
C53 C50 C45 117.8(6) .
C43 C51 C33 121.8(5) .
C43 C51 H51 119.1 .
C33 C51 H51 119.1 .
C56 C52 C19 121.5(5) .
C56 C52 H52 119.2 .
C19 C52 H52 119.2 .
C49 C53 C50 124.6(6) .
C49 C53 H53 117.7 .
C50 C53 H53 117.7 .
C34 C54 C40 121.2(5) .
C34 C54 H54 119.4 .
C40 C54 H54 119.4 .
C45 C55 C62 119.9(7) .
C45 C55 C56 117.9(6) .
C62 C55 C56 122.2(7) .
C52 C56 C55 122.1(6) .
C52 C56 H56 118.9 .
C55 C56 H56 118.9 .
C60 C57 C28 120.9(6) .
C60 C57 H57 119.5 .
C28 C57 H57 119.5 .
C60 C58 C39 121.4(6) .
C60 C58 H58 119.3 .
C39 C58 H58 119.3 .
C61 C59 C50 122.7(7) .
C61 C59 H59 118.6 .
C50 C59 H59 118.6 .
C58 C60 C57 121.1(6) .
C58 C60 H60 119.4 .
C57 C60 H60 119.4 .
C59 C61 C62 120.3(8) .
C59 C61 H61 119.9 .
C62 C61 H61 119.9 .
C61 C62 C55 119.8(8) .
C61 C62 H62 120.1 .
C55 C62 H62 120.1 .

loop_
_geom_bond_atom_site_label_1
_geom_bond_atom_site_label_2
_geom_bond_distance
_geom_bond_site_symmetry_2
Co1 N1 2.059(4) .
Co1 N5 2.062(4) .
Co1 N3 2.070(4) .
Co1 N2 2.072(4) .
Co1 N4 2.146(4) 2_545
N1 C2 1.363(6) .
N1 C3 1.392(6) .
N2 C5 1.367(6) .
N2 C7 1.386(6) .
N3 C6 1.375(6) .
N3 C10 1.385(6) .
N4 C42 1.317(6) .
N4 C38 1.322(6) .
N4 Co1 2.146(4) 2
N5 C12 1.373(6) .
N5 C8 1.382(6) .
N6 C35 1.330(7) .
N6 C47 1.342(7) .
C1 C48 1.366(7) .
C1 C44 1.387(7) .
C1 C9 1.481(7) .
C2 C9 1.399(6) .
C2 C13 1.456(7) .
C3 C21 1.387(7) .
C3 C15 1.439(7) .
C4 C29 1.376(7) .
C4 C11 1.409(6) .
C4 C24 1.471(7) .
C5 C9 1.412(6) .
C5 C14 1.436(6) .
C6 C23 1.403(6) .
C6 C17 1.445(7) .
C7 C22 1.404(7) .
C7 C27 1.434(7) .
C8 C21 1.398(7) .
C8 C32 1.432(7) .
C10 C22 1.399(7) .
C10 C30 1.433(7) .
C11 C37 1.395(7) .
C11 C33 1.450(7) .
C12 C23 1.409(7) .
C12 C16 1.447(6) .
C13 C15 1.353(7) .
C13 H13 0.9500 .
C14 C27 1.351(7) .
C14 H14 0.9500 .
C15 H15 0.9500 .
C16 C32 1.351(7) .
C16 H16 0.9500 .
C17 C30 1.354(7) .
C17 H17 0.9500 .
C18 C34 1.404(8) .
C18 C45 1.419(8) .
C18 C19 1.423(7) .
C19 C20 1.397(7) .
C19 C52 1.435(7) .
C20 C40 1.373(7) .
C20 C21 1.503(6) .
C22 C29 1.514(7) .
C23 C26 1.491(7) .
C24 C25 1.343(7) .
C24 H24 0.9500 .
C25 C39 1.431(7) .
C25 H25 0.9500 .
C26 C36 1.374(7) .
C26 C31 1.384(7) .
C27 H27 0.9500 .
C28 C57 1.379(8) .
C28 C41 1.413(8) .
C28 C37 1.441(7) .
C29 C43 1.385(7) .
C30 H30 0.9500 .
C31 C35 1.400(7) .
C31 H31 0.9500 .
C32 H32 0.9500 .
C33 C51 1.364(7) .
C33 C46 1.437(7) .
C34 C54 1.381(8) .
C34 C49 1.476(8) .
C35 H35 0.9500 .
C36 C47 1.382(7) .
C36 H36 0.9500 .
C37 C39 1.423(8) .
C38 C44 1.377(8) .
C38 H38 0.9500 .
C39 C58 1.387(8) .
C40 C54 1.394(7) .
C40 H40 0.9500 .
C41 C46 1.364(8) .
C41 H41 0.9500 .
C42 C48 1.385(7) .
C42 H42 0.9500 .
C43 C51 1.364(7) .
C43 H43 0.9500 .
C44 H44 0.9500 .
C45 C55 1.384(9) .
C45 C50 1.448(8) .
C46 H46 0.9500 .
C47 H47 0.9500 .
C48 H48 0.9500 .
C49 C53 1.326(9) .
C49 H49 0.9500 .
C50 C59 1.389(9) .
C50 C53 1.397(9) .
C51 H51 0.9500 .
C52 C56 1.343(8) .
C52 H52 0.9500 .
C53 H53 0.9500 .
C54 H54 0.9500 .
C55 C62 1.407(9) .
C55 C56 1.428(9) .
C56 H56 0.9500 .
C57 C60 1.371(9) .
C57 H57 0.9500 .
C58 C60 1.365(8) .
C58 H58 0.9500 .
C59 C61 1.337(10) .
C59 H59 0.9500 .
C60 H60 0.9500 .
C61 C62 1.402(10) .
C61 H61 0.9500 .
C62 H62 0.9500 .

loop_
_platon_squeeze_void_nr
_platon_squeeze_void_average_x
_platon_squeeze_void_average_y
_platon_squeeze_void_average_z
_platon_squeeze_void_volume
_platon_squeeze_void_count_electrons
_platon_squeeze_void_content
1 0.000 0.000 0.500 332 88 'disordered DMF'
2 0.500 0.500 0.000 332 88 'disordered DMF'
